data_4328283
loop_
_publ_author_name
'Holger Braunschweig'
'Rainer D\"orfler'
'Kai Hammond'
'Thomas Kramer'
'Jan Mies'
'Krzysztof Radacki'
'Marius Sch\"afer'

_publ_contact_author_address
; Institut fuer Anorganische Chemie
Universitaet Wuerzburg
Am Hubland
97074 Wuerzburg, Germany
;
_publ_contact_author_email H.Braunschweig@mail.uni-wuerzburg.de
_publ_contact_author_fax +49-931-3184623
_publ_contact_author_name 'Prof. Dr. Holger Braunschweig'
_publ_contact_author_phone +49-931-3185260
_publ_section_title
;
 Synthesis and Structure of Distanna and Tristanna Ansa Half-Sandwich
 Complexes of Ruthenium and Nickel
;
_journal_name_full 'Inorganic Chemistry'
_journal_page_first 1225
_journal_page_last 1227
_journal_paper_doi 10.1021/ic202512y
_journal_volume 51
_journal_year 2012
_chemical_formula_moiety 'C23 H40 O2 Ru Sn2'
_chemical_formula_sum 'C23 H40 O2 Ru Sn2'
_chemical_formula_weight 687.00
_chemical_name_common
;
?
;
_chemical_name_systematic
; 
?
;
_space_group_IT_number 2
_symmetry_cell_setting triclinic
_symmetry_space_group_name_Hall '-P 1'
_symmetry_space_group_name_H-M 'P -1'
_atom_sites_solution_hydrogens geom
_atom_sites_solution_primary direct
_atom_sites_solution_secondary difmap
_audit_creation_method SHELXL-97
_cell_angle_alpha 105.410(2)
_cell_angle_beta 90.996(2)
_cell_angle_gamma 101.282(2)
_cell_formula_units_Z 2
_cell_length_a 8.9773(4)
_cell_length_b 9.5391(5)
_cell_length_c 16.3991(8)
_cell_measurement_reflns_used 8134
_cell_measurement_temperature 100(2)
_cell_measurement_theta_max 28.26
_cell_measurement_theta_min 2.28
_cell_volume 1324.12(11)
_computing_cell_refinement 'Saint+ ver. 7.68A (Bruker AXS)'
_computing_data_collection 'APEX2 ver. 2010.3 (Bruker AXS)'
_computing_data_reduction 'Saint+ ver. 7.68A (Bruker AXS)'
_computing_molecular_graphics 'XP ver. 5.1 (Bruker AXS, 1998)'
_computing_publication_material 'SHELXL-97 (Sheldrick, 2008)'
_computing_structure_refinement 'SHELXL-97 (Sheldrick, 1997)'
_computing_structure_solution 'SHELXS-97 (Sheldrick, 1990)'
_diffrn_ambient_temperature 100(2)
_diffrn_detector_area_resol_mean 8.333
_diffrn_measured_fraction_theta_full 0.995
_diffrn_measured_fraction_theta_max 0.970
_diffrn_measurement_device_type 'Bruker X8-APEX II'
_diffrn_measurement_method '\f and \w scans'
_diffrn_radiation_monochromator 'multi-layer mirror'
_diffrn_radiation_source 'rotating anode'
_diffrn_radiation_type MoK\a
_diffrn_radiation_wavelength 0.71073
_diffrn_reflns_av_R_equivalents 0.0295
_diffrn_reflns_av_sigmaI/netI 0.0260
_diffrn_reflns_limit_h_max 11
_diffrn_reflns_limit_h_min -11
_diffrn_reflns_limit_k_max 12
_diffrn_reflns_limit_k_min -12
_diffrn_reflns_limit_l_max 21
_diffrn_reflns_limit_l_min -21
_diffrn_reflns_number 25687
_diffrn_reflns_theta_full 26.00
_diffrn_reflns_theta_max 28.30
_diffrn_reflns_theta_min 1.29
_exptl_absorpt_coefficient_mu 2.449
_exptl_absorpt_correction_T_max 0.9291
_exptl_absorpt_correction_T_min 0.5061
_exptl_absorpt_correction_type analytical
_exptl_absorpt_process_details 'Sadabs 2008/1 (Bruker 2008)'
_exptl_crystal_colour colourless
_exptl_crystal_density_diffrn 1.723
_exptl_crystal_description plate
_exptl_crystal_F_000 676
_exptl_crystal_size_max 0.39
_exptl_crystal_size_mid 0.20
_exptl_crystal_size_min 0.06
_refine_diff_density_max 0.672
_refine_diff_density_min -0.497
_refine_diff_density_rms 0.079
_refine_ls_extinction_method none
_refine_ls_goodness_of_fit_ref 1.025
_refine_ls_hydrogen_treatment constr
_refine_ls_matrix_type full
_refine_ls_number_parameters 265
_refine_ls_number_reflns 6381
_refine_ls_number_restraints 0
_refine_ls_restrained_S_all 1.025
_refine_ls_R_factor_all 0.0189
_refine_ls_R_factor_gt 0.0167
_refine_ls_shift/su_max 0.004
_refine_ls_shift/su_mean 0.000
_refine_ls_structure_factor_coef Fsqd
_refine_ls_weighting_details 'calc w=1/[\s^2^(Fo^2^)+(0.0169P)^2^+0.4008P] where P=(Fo^2^+2Fc^2^)/3'
_refine_ls_weighting_scheme calc
_refine_ls_wR_factor_gt 0.0393
_refine_ls_wR_factor_ref 0.0403
_reflns_number_gt 5935
_reflns_number_total 6381
_reflns_threshold_expression >2sigma(I)
_cod_data_source_file ic202512y_si_001_3.cif
_cod_data_source_block 3
_cod_original_cell_volume 1324.11(11)
_cod_database_code 4328283

loop_
_symmetry_equiv_pos_as_xyz
'x, y, z'
'-x, -y, -z'

loop_
_atom_site_label
_atom_site_type_symbol
_atom_site_fract_x
_atom_site_fract_y
_atom_site_fract_z
_atom_site_U_iso_or_equiv
_atom_site_adp_type
_atom_site_occupancy
_atom_site_symmetry_multiplicity
_atom_site_calc_flag
_atom_site_refinement_flags
Ru1 Ru 0.818006(15) 0.585475(14) 0.891832(8) 0.01235(4) Uani 1 1 d .
C1 C 0.9693(2) 0.7579(2) 0.92920(11) 0.0198(4) Uani 1 1 d .
O1 O 1.06454(15) 0.86223(15) 0.95351(9) 0.0302(3) Uani 1 1 d .
C2 C 0.6964(2) 0.6656(2) 0.97518(12) 0.0223(4) Uani 1 1 d .
O2 O 0.62238(18) 0.70974(17) 1.02894(9) 0.0374(4) Uani 1 1 d .
C1_1 C 0.74311(19) 0.37606(18) 0.78051(10) 0.0146(3) Uani 1 1 d .
C2_1 C 0.6954(2) 0.34448(18) 0.85739(11) 0.0178(4) Uani 1 1 d .
H2_1 H 0.5926 0.3169 0.8697 0.021 Uiso 1 1 calc R
C3_1 C 0.8260(2) 0.36069(19) 0.91318(11) 0.0213(4) Uani 1 1 d .
H3_1 H 0.8250 0.3445 0.9679 0.026 Uiso 1 1 calc R
C4_1 C 0.9553(2) 0.4048(2) 0.87234(11) 0.0208(4) Uani 1 1 d .
H4_1 H 1.0580 0.4234 0.8945 0.025 Uiso 1 1 calc R
C5_1 C 0.9064(2) 0.41723(19) 0.79169(11) 0.0170(4) Uani 1 1 d .
H5_1 H 0.9715 0.4478 0.7518 0.020 Uiso 1 1 calc R
Sn1 Sn 0.609909(12) 0.424093(12) 0.680563(7) 0.01093(3) Uani 1 1 d .
C1_2 C 0.36778(18) 0.31818(19) 0.68050(11) 0.0158(3) Uani 1 1 d .
C2_2 C 0.3378(2) 0.1519(2) 0.63619(12) 0.0241(4) Uani 1 1 d .
H2A_2 H 0.2299 0.1082 0.6375 0.036 Uiso 1 1 calc R
H2B_2 H 0.4003 0.1040 0.6654 0.036 Uiso 1 1 calc R
H2C_2 H 0.3641 0.1366 0.5771 0.036 Uiso 1 1 calc R
C3_2 C 0.2727(2) 0.3928(2) 0.63292(13) 0.0274(4) Uani 1 1 d .
H3A_2 H 0.3042 0.3803 0.5749 0.041 Uiso 1 1 calc R
H3B_2 H 0.2886 0.4990 0.6623 0.041 Uiso 1 1 calc R
H3C_2 H 0.1646 0.3468 0.6311 0.041 Uiso 1 1 calc R
C4_2 C 0.3201(2) 0.3388(2) 0.77131(12) 0.0226(4) Uani 1 1 d .
H4A_2 H 0.2094 0.3057 0.7702 0.034 Uiso 1 1 calc R
H4B_2 H 0.3495 0.4441 0.8028 0.034 Uiso 1 1 calc R
H4C_2 H 0.3707 0.2799 0.7991 0.034 Uiso 1 1 calc R
C1_3 C 0.70218(19) 0.31210(19) 0.56168(10) 0.0159(3) Uani 1 1 d .
C2_3 C 0.7280(2) 0.1623(2) 0.57074(12) 0.0239(4) Uani 1 1 d .
H2A_3 H 0.7720 0.1112 0.5199 0.036 Uiso 1 1 calc R
H2B_3 H 0.6304 0.1008 0.5775 0.036 Uiso 1 1 calc R
H2C_3 H 0.7979 0.1793 0.6206 0.036 Uiso 1 1 calc R
C3_3 C 0.5930(2) 0.2882(2) 0.48464(11) 0.0249(4) Uani 1 1 d .
H3A_3 H 0.5771 0.3845 0.4799 0.037 Uiso 1 1 calc R
H3B_3 H 0.4952 0.2267 0.4912 0.037 Uiso 1 1 calc R
H3C_3 H 0.6364 0.2378 0.4333 0.037 Uiso 1 1 calc R
C4_3 C 0.8544(2) 0.4033(2) 0.54850(11) 0.0215(4) Uani 1 1 d .
H4A_3 H 0.8946 0.3501 0.4968 0.032 Uiso 1 1 calc R
H4B_3 H 0.9264 0.4189 0.5973 0.032 Uiso 1 1 calc R
H4C_3 H 0.8402 0.4997 0.5429 0.032 Uiso 1 1 calc R
Sn2 Sn 0.717160(12) 0.717483(12) 0.782376(7) 0.01083(3) Uani 1 1 d .
C1_4 C 0.55078(19) 0.85762(19) 0.83106(11) 0.0159(3) Uani 1 1 d .
C2_4 C 0.4089(2) 0.7653(2) 0.85538(12) 0.0234(4) Uani 1 1 d .
H2A_4 H 0.4385 0.7140 0.8955 0.035 Uiso 1 1 calc R
H2B_4 H 0.3558 0.6919 0.8044 0.035 Uiso 1 1 calc R
H2C_4 H 0.3412 0.8307 0.8818 0.035 Uiso 1 1 calc R
C3_4 C 0.5046(2) 0.9285(2) 0.76375(12) 0.0257(4) Uani 1 1 d .
H3A_4 H 0.4300 0.9890 0.7857 0.039 Uiso 1 1 calc R
H3B_4 H 0.4595 0.8503 0.7127 0.039 Uiso 1 1 calc R
H3C_4 H 0.5948 0.9917 0.7497 0.039 Uiso 1 1 calc R
C4_4 C 0.6271(2) 0.98011(19) 0.90964(11) 0.0180(4) Uani 1 1 d .
H4A_4 H 0.5572 1.0464 0.9308 0.027 Uiso 1 1 calc R
H4B_4 H 0.7204 1.0372 0.8945 0.027 Uiso 1 1 calc R
H4C_4 H 0.6524 0.9350 0.9538 0.027 Uiso 1 1 calc R
C1_5 C 0.8989(2) 0.84414(19) 0.72352(11) 0.0180(4) Uani 1 1 d .
C2_5 C 1.0377(2) 0.7716(2) 0.71487(12) 0.0228(4) Uani 1 1 d .
H2A_5 H 1.1162 0.8259 0.6874 0.034 Uiso 1 1 calc R
H2B_5 H 1.0076 0.6681 0.6804 0.034 Uiso 1 1 calc R
H2C_5 H 1.0783 0.7742 0.7713 0.034 Uiso 1 1 calc R
C3_5 C 0.9459(2) 1.0050(2) 0.77770(13) 0.0279(4) Uani 1 1 d .
H3A_5 H 0.9801 1.0068 0.8351 0.042 Uiso 1 1 calc R
H3B_5 H 0.8587 1.0535 0.7803 0.042 Uiso 1 1 calc R
H3C_5 H 1.0291 1.0581 0.7524 0.042 Uiso 1 1 calc R
C4_5 C 0.8374(2) 0.8418(2) 0.63505(12) 0.0243(4) Uani 1 1 d .
H4A_5 H 0.7501 0.8905 0.6404 0.036 Uiso 1 1 calc R
H4B_5 H 0.8053 0.7387 0.6004 0.036 Uiso 1 1 calc R
H4C_5 H 0.9176 0.8948 0.6079 0.036 Uiso 1 1 calc R

loop_
_atom_site_aniso_label
_atom_site_aniso_U_11
_atom_site_aniso_U_22
_atom_site_aniso_U_33
_atom_site_aniso_U_23
_atom_site_aniso_U_13
_atom_site_aniso_U_12
Ru1 0.01497(7) 0.01243(7) 0.00993(7) 0.00220(5) -0.00084(5) 0.00485(5)
C1 0.0212(9) 0.0217(10) 0.0166(9) 0.0019(7) -0.0035(7) 0.0097(8)
O1 0.0262(7) 0.0215(7) 0.0349(8) -0.0007(6) -0.0116(6) -0.0011(6)
C2 0.0305(10) 0.0227(10) 0.0182(9) 0.0098(8) 0.0040(8) 0.0102(8)
O2 0.0535(10) 0.0471(10) 0.0248(8) 0.0167(7) 0.0230(7) 0.0301(8)
C1_1 0.0192(8) 0.0107(8) 0.0121(8) -0.0005(6) -0.0024(7) 0.0043(7)
C2_1 0.0236(9) 0.0114(8) 0.0181(9) 0.0048(7) -0.0012(7) 0.0022(7)
C3_1 0.0346(10) 0.0149(9) 0.0156(9) 0.0048(7) -0.0061(8) 0.0077(8)
C4_1 0.0230(9) 0.0172(9) 0.0209(9) -0.0006(7) -0.0073(7) 0.0101(7)
C5_1 0.0192(8) 0.0157(9) 0.0150(8) -0.0003(7) 0.0002(7) 0.0072(7)
Sn1 0.01145(6) 0.01047(6) 0.01013(6) 0.00237(4) -0.00054(4) 0.00131(4)
C1_2 0.0134(8) 0.0166(9) 0.0168(8) 0.0059(7) -0.0003(7) 0.0000(7)
C2_2 0.0221(9) 0.0194(10) 0.0257(10) 0.0032(8) 0.0031(8) -0.0040(8)
C3_2 0.0181(9) 0.0342(11) 0.0342(11) 0.0170(9) -0.0014(8) 0.0053(8)
C4_2 0.0187(9) 0.0225(10) 0.0242(10) 0.0052(8) 0.0052(8) 0.0003(8)
C1_3 0.0183(8) 0.0155(9) 0.0112(8) -0.0002(7) 0.0007(7) 0.0026(7)
C2_3 0.0330(10) 0.0156(9) 0.0213(10) -0.0003(7) 0.0047(8) 0.0077(8)
C3_3 0.0253(10) 0.0335(11) 0.0124(9) 0.0040(8) -0.0023(7) 0.0016(8)
C4_3 0.0215(9) 0.0223(10) 0.0173(9) 0.0006(7) 0.0048(7) 0.0027(8)
Sn2 0.01154(6) 0.00968(6) 0.01108(6) 0.00248(4) -0.00036(4) 0.00240(4)
C1_4 0.0172(8) 0.0140(8) 0.0160(8) 0.0007(7) -0.0010(7) 0.0072(7)
C2_4 0.0158(8) 0.0220(10) 0.0296(10) 0.0001(8) 0.0018(8) 0.0068(7)
C3_4 0.0344(11) 0.0253(10) 0.0207(9) 0.0044(8) -0.0037(8) 0.0174(9)
C4_4 0.0226(9) 0.0139(8) 0.0159(8) 0.0005(7) 0.0004(7) 0.0052(7)
C1_5 0.0214(9) 0.0138(8) 0.0176(9) 0.0044(7) 0.0044(7) 0.0006(7)
C2_5 0.0188(9) 0.0246(10) 0.0228(10) 0.0051(8) 0.0050(7) 0.0009(8)
C3_5 0.0299(10) 0.0170(10) 0.0314(11) 0.0035(8) 0.0099(9) -0.0041(8)
C4_5 0.0341(10) 0.0230(10) 0.0196(9) 0.0109(8) 0.0062(8) 0.0076(8)

loop_
_atom_type_symbol
_atom_type_description
_atom_type_scat_dispersion_real
_atom_type_scat_dispersion_imag
_atom_type_scat_source
C C 0.0033 0.0016 'International Tables Vol C Tables 4.2.6.8 and 6.1.1.4'
H H 0.0000 0.0000 'International Tables Vol C Tables 4.2.6.8 and 6.1.1.4'
O O 0.0106 0.0060 'International Tables Vol C Tables 4.2.6.8 and 6.1.1.4'
Ru Ru -1.2594 0.8363 'International Tables Vol C Tables 4.2.6.8 and 6.1.1.4'
Sn Sn -0.6537 1.4246 'International Tables Vol C Tables 4.2.6.8 and 6.1.1.4'

loop_
_exptl_crystal_face_index_h
_exptl_crystal_face_index_k
_exptl_crystal_face_index_l
_exptl_crystal_face_perp_dist
0.00 0.00 1.00 0.1120
0.00 0.00 -1.00 0.0520
-1.00 0.00 1.00 0.2190
1.00 0.00 -1.00 0.2180
-1.00 -1.00 0.00 0.1680
1.00 1.00 0.00 0.2190
0.00 1.00 0.00 0.1470
0.00 -1.00 0.00 0.0620
-1.00 1.00 0.00 0.2330
1.00 -1.00 0.00 0.1670
0.00 1.00 -2.00 0.0300
0.00 -1.00 2.00 0.0250

loop_
_geom_angle_atom_site_label_1
_geom_angle_atom_site_label_2
_geom_angle_atom_site_label_3
_geom_angle
C2 Ru1 C1 89.70(8)
C2 Ru1 C5_1 160.09(8)
C1 Ru1 C5_1 109.33(7)
C2 Ru1 C2_1 99.42(8)
C1 Ru1 C2_1 161.78(7)
C5_1 Ru1 C2_1 60.67(7)
C2 Ru1 C4_1 135.20(7)
C1 Ru1 C4_1 101.99(7)
C5_1 Ru1 C4_1 36.88(6)
C2_1 Ru1 C4_1 60.56(7)
C2 Ru1 C3_1 103.57(7)
C1 Ru1 C3_1 125.70(7)
C5_1 Ru1 C3_1 60.87(7)
C2_1 Ru1 C3_1 36.80(6)
C4_1 Ru1 C3_1 35.88(7)
C2 Ru1 C1_1 126.41(8)
C1 Ru1 C1_1 142.43(7)
C5_1 Ru1 C1_1 36.86(6)
C2_1 Ru1 C1_1 36.46(6)
C4_1 Ru1 C1_1 61.53(6)
C3_1 Ru1 C1_1 61.50(6)
C2 Ru1 Sn2 92.34(5)
C1 Ru1 Sn2 86.23(5)
C5_1 Ru1 Sn2 94.64(4)
C2_1 Ru1 Sn2 108.94(4)
C4_1 Ru1 Sn2 131.06(5)
C3_1 Ru1 Sn2 143.59(4)
C1_1 Ru1 Sn2 82.64(4)
O1 C1 Ru1 178.11(15)
O2 C2 Ru1 176.39(15)
C2_1 C1_1 C5_1 105.37(14)
C2_1 C1_1 Sn1 129.34(12)
C5_1 C1_1 Sn1 122.82(12)
C2_1 C1_1 Ru1 70.46(9)
C5_1 C1_1 Ru1 69.70(9)
Sn1 C1_1 Ru1 110.44(7)
C1_1 C2_1 C3_1 109.74(16)
C1_1 C2_1 Ru1 73.08(10)
C3_1 C2_1 Ru1 72.19(10)
C1_1 C2_1 H2_1 125.1
C3_1 C2_1 H2_1 125.1
Ru1 C2_1 H2_1 121.2
C4_1 C3_1 C2_1 107.47(15)
C4_1 C3_1 Ru1 71.72(10)
C2_1 C3_1 Ru1 71.01(9)
C4_1 C3_1 H3_1 126.3
C2_1 C3_1 H3_1 126.3
Ru1 C3_1 H3_1 122.7
C3_1 C4_1 C5_1 108.23(15)
C3_1 C4_1 Ru1 72.40(10)
C5_1 C4_1 Ru1 70.73(9)
C3_1 C4_1 H4_1 125.9
C5_1 C4_1 H4_1 125.9
Ru1 C4_1 H4_1 122.6
C4_1 C5_1 C1_1 109.15(16)
C4_1 C5_1 Ru1 72.39(10)
C1_1 C5_1 Ru1 73.44(10)
C4_1 C5_1 H5_1 125.4
C1_1 C5_1 H5_1 125.4
Ru1 C5_1 H5_1 120.5
C1_1 Sn1 C1_2 109.08(6)
C1_1 Sn1 C1_3 103.54(6)
C1_2 Sn1 C1_3 109.13(6)
C1_1 Sn1 Sn2 81.13(4)
C1_2 Sn1 Sn2 119.08(5)
C1_3 Sn1 Sn2 127.01(5)
C2_2 C1_2 C4_2 108.33(14)
C2_2 C1_2 C3_2 109.09(15)
C4_2 C1_2 C3_2 109.63(15)
C2_2 C1_2 Sn1 111.51(11)
C4_2 C1_2 Sn1 110.53(11)
C3_2 C1_2 Sn1 107.72(11)
C1_2 C2_2 H2A_2 109.5
C1_2 C2_2 H2B_2 109.5
H2A_2 C2_2 H2B_2 109.5
C1_2 C2_2 H2C_2 109.5
H2A_2 C2_2 H2C_2 109.5
H2B_2 C2_2 H2C_2 109.5
C1_2 C3_2 H3A_2 109.5
C1_2 C3_2 H3B_2 109.5
H3A_2 C3_2 H3B_2 109.5
C1_2 C3_2 H3C_2 109.5
H3A_2 C3_2 H3C_2 109.5
H3B_2 C3_2 H3C_2 109.5
C1_2 C4_2 H4A_2 109.5
C1_2 C4_2 H4B_2 109.5
H4A_2 C4_2 H4B_2 109.5
C1_2 C4_2 H4C_2 109.5
H4A_2 C4_2 H4C_2 109.5
H4B_2 C4_2 H4C_2 109.5
C4_3 C1_3 C3_3 108.39(14)
C4_3 C1_3 C2_3 108.36(15)
C3_3 C1_3 C2_3 110.37(15)
C4_3 C1_3 Sn1 110.94(11)
C3_3 C1_3 Sn1 111.40(12)
C2_3 C1_3 Sn1 107.35(11)
C1_3 C2_3 H2A_3 109.5
C1_3 C2_3 H2B_3 109.5
H2A_3 C2_3 H2B_3 109.5
C1_3 C2_3 H2C_3 109.5
H2A_3 C2_3 H2C_3 109.5
H2B_3 C2_3 H2C_3 109.5
C1_3 C3_3 H3A_3 109.5
C1_3 C3_3 H3B_3 109.5
H3A_3 C3_3 H3B_3 109.5
C1_3 C3_3 H3C_3 109.5
H3A_3 C3_3 H3C_3 109.5
H3B_3 C3_3 H3C_3 109.5
C1_3 C4_3 H4A_3 109.5
C1_3 C4_3 H4B_3 109.5
H4A_3 C4_3 H4B_3 109.5
C1_3 C4_3 H4C_3 109.5
H4A_3 C4_3 H4C_3 109.5
H4B_3 C4_3 H4C_3 109.5
C1_4 Sn2 C1_5 109.26(6)
C1_4 Sn2 Ru1 115.29(4)
C1_5 Sn2 Ru1 114.96(4)
C1_4 Sn2 Sn1 119.16(5)
C1_5 Sn2 Sn1 112.18(5)
Ru1 Sn2 Sn1 84.345(6)
C2_4 C1_4 C3_4 109.10(14)
C2_4 C1_4 C4_4 109.42(15)
C3_4 C1_4 C4_4 109.39(14)
C2_4 C1_4 Sn2 110.67(11)
C3_4 C1_4 Sn2 110.27(12)
C4_4 C1_4 Sn2 107.97(10)
C1_4 C2_4 H2A_4 109.5
C1_4 C2_4 H2B_4 109.5
H2A_4 C2_4 H2B_4 109.5
C1_4 C2_4 H2C_4 109.5
H2A_4 C2_4 H2C_4 109.5
H2B_4 C2_4 H2C_4 109.5
C1_4 C3_4 H3A_4 109.5
C1_4 C3_4 H3B_4 109.5
H3A_4 C3_4 H3B_4 109.5
C1_4 C3_4 H3C_4 109.5
H3A_4 C3_4 H3C_4 109.5
H3B_4 C3_4 H3C_4 109.5
C1_4 C4_4 H4A_4 109.5
C1_4 C4_4 H4B_4 109.5
H4A_4 C4_4 H4B_4 109.5
C1_4 C4_4 H4C_4 109.5
H4A_4 C4_4 H4C_4 109.5
H4B_4 C4_4 H4C_4 109.5
C3_5 C1_5 C2_5 109.39(15)
C3_5 C1_5 C4_5 109.22(15)
C2_5 C1_5 C4_5 109.20(15)
C3_5 C1_5 Sn2 110.42(12)
C2_5 C1_5 Sn2 109.77(11)
C4_5 C1_5 Sn2 108.81(12)
C1_5 C2_5 H2A_5 109.5
C1_5 C2_5 H2B_5 109.5
H2A_5 C2_5 H2B_5 109.5
C1_5 C2_5 H2C_5 109.5
H2A_5 C2_5 H2C_5 109.5
H2B_5 C2_5 H2C_5 109.5
C1_5 C3_5 H3A_5 109.5
C1_5 C3_5 H3B_5 109.5
H3A_5 C3_5 H3B_5 109.5
C1_5 C3_5 H3C_5 109.5
H3A_5 C3_5 H3C_5 109.5
H3B_5 C3_5 H3C_5 109.5
C1_5 C4_5 H4A_5 109.5
C1_5 C4_5 H4B_5 109.5
H4A_5 C4_5 H4B_5 109.5
C1_5 C4_5 H4C_5 109.5
H4A_5 C4_5 H4C_5 109.5
H4B_5 C4_5 H4C_5 109.5

loop_
_geom_bond_atom_site_label_1
_geom_bond_atom_site_label_2
_geom_bond_distance
Ru1 C2 1.8618(19)
Ru1 C1 1.8671(19)
Ru1 C5_1 2.2462(17)
Ru1 C2_1 2.2612(17)
Ru1 C4_1 2.2680(16)
Ru1 C3_1 2.2768(16)
Ru1 C1_1 2.2955(16)
Ru1 Sn2 2.68664(18)
C1 O1 1.151(2)
C2 O2 1.153(2)
C1_1 C2_1 1.426(2)
C1_1 C5_1 1.437(2)
C1_1 Sn1 2.2072(15)
C2_1 C3_1 1.432(2)
C2_1 H2_1 0.9500
C3_1 C4_1 1.400(3)
C3_1 H3_1 0.9500
C4_1 C5_1 1.428(2)
C4_1 H4_1 0.9500
C5_1 H5_1 0.9500
Sn1 C1_2 2.2103(17)
Sn1 C1_3 2.2190(17)
Sn1 Sn2 2.8202(2)
C1_2 C2_2 1.527(2)
C1_2 C4_2 1.530(2)
C1_2 C3_2 1.534(2)
C2_2 H2A_2 0.9800
C2_2 H2B_2 0.9800
C2_2 H2C_2 0.9800
C3_2 H3A_2 0.9800
C3_2 H3B_2 0.9800
C3_2 H3C_2 0.9800
C4_2 H4A_2 0.9800
C4_2 H4B_2 0.9800
C4_2 H4C_2 0.9800
C1_3 C4_3 1.522(2)
C1_3 C3_3 1.525(2)
C1_3 C2_3 1.536(2)
C2_3 H2A_3 0.9800
C2_3 H2B_3 0.9800
C2_3 H2C_3 0.9800
C3_3 H3A_3 0.9800
C3_3 H3B_3 0.9800
C3_3 H3C_3 0.9800
C4_3 H4A_3 0.9800
C4_3 H4B_3 0.9800
C4_3 H4C_3 0.9800
Sn2 C1_4 2.2160(16)
Sn2 C1_5 2.2262(17)
C1_4 C2_4 1.524(3)
C1_4 C3_4 1.529(2)
C1_4 C4_4 1.533(2)
C2_4 H2A_4 0.9800
C2_4 H2B_4 0.9800
C2_4 H2C_4 0.9800
C3_4 H3A_4 0.9800
C3_4 H3B_4 0.9800
C3_4 H3C_4 0.9800
C4_4 H4A_4 0.9800
C4_4 H4B_4 0.9800
C4_4 H4C_4 0.9800
C1_5 C3_5 1.527(3)
C1_5 C2_5 1.531(2)
C1_5 C4_5 1.536(2)
C2_5 H2A_5 0.9800
C2_5 H2B_5 0.9800
C2_5 H2C_5 0.9800
C3_5 H3A_5 0.9800
C3_5 H3B_5 0.9800
C3_5 H3C_5 0.9800
C4_5 H4A_5 0.9800
C4_5 H4B_5 0.9800
C4_5 H4C_5 0.9800

loop_
_geom_torsion_atom_site_label_1
_geom_torsion_atom_site_label_2
_geom_torsion_atom_site_label_3
_geom_torsion_atom_site_label_4
_geom_torsion
C2 Ru1 C1_1 C2_1 -49.04(12)
C1 Ru1 C1_1 C2_1 149.56(11)
C5_1 Ru1 C1_1 C2_1 115.53(13)
C4_1 Ru1 C1_1 C2_1 78.05(11)
C3_1 Ru1 C1_1 C2_1 37.03(10)
Sn2 Ru1 C1_1 C2_1 -136.50(9)
C2 Ru1 C1_1 C5_1 -164.57(10)
C1 Ru1 C1_1 C5_1 34.03(14)
C2_1 Ru1 C1_1 C5_1 -115.53(13)
C4_1 Ru1 C1_1 C5_1 -37.48(10)
C3_1 Ru1 C1_1 C5_1 -78.51(10)
Sn2 Ru1 C1_1 C5_1 107.96(9)
C2 Ru1 C1_1 Sn1 76.81(10)
C1 Ru1 C1_1 Sn1 -84.59(12)
C5_1 Ru1 C1_1 Sn1 -118.62(12)
C2_1 Ru1 C1_1 Sn1 125.85(13)
C4_1 Ru1 C1_1 Sn1 -156.10(10)
C3_1 Ru1 C1_1 Sn1 162.87(10)
Sn2 Ru1 C1_1 Sn1 -10.66(6)
C5_1 C1_1 C2_1 C3_1 -1.97(19)
Sn1 C1_1 C2_1 C3_1 -164.18(12)
Ru1 C1_1 C2_1 C3_1 -63.34(12)
C5_1 C1_1 C2_1 Ru1 61.36(11)
Sn1 C1_1 C2_1 Ru1 -100.84(13)
C2 Ru1 C2_1 C1_1 141.97(10)
C1 Ru1 C2_1 C1_1 -98.9(2)
C5_1 Ru1 C2_1 C1_1 -38.38(9)
C4_1 Ru1 C2_1 C1_1 -80.95(11)
C3_1 Ru1 C2_1 C1_1 -117.94(15)
Sn2 Ru1 C2_1 C1_1 46.19(10)
C2 Ru1 C2_1 C3_1 -100.09(11)
C1 Ru1 C2_1 C3_1 19.1(3)
C5_1 Ru1 C2_1 C3_1 79.56(11)
C4_1 Ru1 C2_1 C3_1 36.99(11)
C1_1 Ru1 C2_1 C3_1 117.94(15)
Sn2 Ru1 C2_1 C3_1 164.13(9)
C1_1 C2_1 C3_1 C4_1 1.03(19)
Ru1 C2_1 C3_1 C4_1 -62.86(12)
C1_1 C2_1 C3_1 Ru1 63.89(12)
C2 Ru1 C3_1 C4_1 -155.75(11)
C1 Ru1 C3_1 C4_1 -56.15(13)
C5_1 Ru1 C3_1 C4_1 37.64(10)
C2_1 Ru1 C3_1 C4_1 116.62(15)
C1_1 Ru1 C3_1 C4_1 79.93(11)
Sn2 Ru1 C3_1 C4_1 90.79(12)
C2 Ru1 C3_1 C2_1 87.62(12)
C1 Ru1 C3_1 C2_1 -172.78(11)
C5_1 Ru1 C3_1 C2_1 -78.99(11)
C4_1 Ru1 C3_1 C2_1 -116.62(15)
C1_1 Ru1 C3_1 C2_1 -36.69(10)
Sn2 Ru1 C3_1 C2_1 -25.84(15)
C2_1 C3_1 C4_1 C5_1 0.37(19)
Ru1 C3_1 C4_1 C5_1 -62.03(12)
C2_1 C3_1 C4_1 Ru1 62.40(12)
C2 Ru1 C4_1 C3_1 34.51(15)
C1 Ru1 C4_1 C3_1 136.41(11)
C5_1 Ru1 C4_1 C3_1 -117.29(15)
C2_1 Ru1 C4_1 C3_1 -37.94(10)
C1_1 Ru1 C4_1 C3_1 -79.83(11)
Sn2 Ru1 C4_1 C3_1 -128.08(9)
C2 Ru1 C4_1 C5_1 151.80(12)
C1 Ru1 C4_1 C5_1 -106.30(12)
C2_1 Ru1 C4_1 C5_1 79.35(11)
C3_1 Ru1 C4_1 C5_1 117.29(15)
C1_1 Ru1 C4_1 C5_1 37.46(10)
Sn2 Ru1 C4_1 C5_1 -10.80(13)
C3_1 C4_1 C5_1 C1_1 -1.6(2)
Ru1 C4_1 C5_1 C1_1 -64.73(12)
C3_1 C4_1 C5_1 Ru1 63.11(12)
C2_1 C1_1 C5_1 C4_1 2.19(19)
Sn1 C1_1 C5_1 C4_1 165.86(12)
Ru1 C1_1 C5_1 C4_1 64.06(12)
C2_1 C1_1 C5_1 Ru1 -61.87(11)
Sn1 C1_1 C5_1 Ru1 101.80(11)
C2 Ru1 C5_1 C4_1 -78.0(2)
C1 Ru1 C5_1 C4_1 84.23(12)
C2_1 Ru1 C5_1 C4_1 -79.01(11)
C3_1 Ru1 C5_1 C4_1 -36.60(11)
C1_1 Ru1 C5_1 C4_1 -116.97(15)
Sn2 Ru1 C5_1 C4_1 171.85(10)
C2 Ru1 C5_1 C1_1 39.0(2)
C1 Ru1 C5_1 C1_1 -158.80(9)
C2_1 Ru1 C5_1 C1_1 37.96(9)
C4_1 Ru1 C5_1 C1_1 116.97(15)
C3_1 Ru1 C5_1 C1_1 80.37(10)
Sn2 Ru1 C5_1 C1_1 -71.18(9)
C2_1 C1_1 Sn1 C1_2 -26.61(17)
C5_1 C1_1 Sn1 C1_2 173.92(13)
Ru1 C1_1 Sn1 C1_2 -107.63(8)
C2_1 C1_1 Sn1 C1_3 -142.70(15)
C5_1 C1_1 Sn1 C1_3 57.82(14)
Ru1 C1_1 Sn1 C1_3 136.28(7)
C2_1 C1_1 Sn1 Sn2 91.20(15)
C5_1 C1_1 Sn1 Sn2 -68.27(13)
Ru1 C1_1 Sn1 Sn2 10.18(6)
C1_1 Sn1 C1_2 C2_2 -78.50(12)
C1_3 Sn1 C1_2 C2_2 33.96(13)
Sn2 Sn1 C1_2 C2_2 -168.83(10)
C1_1 Sn1 C1_2 C4_2 42.07(13)
C1_3 Sn1 C1_2 C4_2 154.53(11)
Sn2 Sn1 C1_2 C4_2 -48.26(12)
C1_1 Sn1 C1_2 C3_2 161.83(12)
C1_3 Sn1 C1_2 C3_2 -85.71(13)
Sn2 Sn1 C1_2 C3_2 71.50(13)
C1_1 Sn1 C1_3 C4_3 -77.87(12)
C1_2 Sn1 C1_3 C4_3 166.07(11)
Sn2 Sn1 C1_3 C4_3 11.16(13)
C1_1 Sn1 C1_3 C3_3 161.29(12)
C1_2 Sn1 C1_3 C3_3 45.22(14)
Sn2 Sn1 C1_3 C3_3 -109.69(12)
C1_1 Sn1 C1_3 C2_3 40.35(13)
C1_2 Sn1 C1_3 C2_3 -75.71(12)
Sn2 Sn1 C1_3 C2_3 129.38(10)
C2 Ru1 Sn2 C1_4 1.07(8)
C1 Ru1 Sn2 C1_4 -88.47(7)
C5_1 Ru1 Sn2 C1_4 162.41(7)
C2_1 Ru1 Sn2 C1_4 101.86(7)
C4_1 Ru1 Sn2 C1_4 168.89(8)
C3_1 Ru1 Sn2 C1_4 117.88(10)
C1_1 Ru1 Sn2 C1_4 127.49(7)
C2 Ru1 Sn2 C1_5 129.55(8)
C1 Ru1 Sn2 C1_5 40.01(8)
C5_1 Ru1 Sn2 C1_5 -69.11(7)
C2_1 Ru1 Sn2 C1_5 -129.66(7)
C4_1 Ru1 Sn2 C1_5 -62.63(8)
C3_1 Ru1 Sn2 C1_5 -113.64(10)
C1_1 Ru1 Sn2 C1_5 -104.03(7)
C2 Ru1 Sn2 Sn1 -118.59(6)
C1 Ru1 Sn2 Sn1 151.87(6)
C5_1 Ru1 Sn2 Sn1 42.76(5)
C2_1 Ru1 Sn2 Sn1 -17.79(5)
C4_1 Ru1 Sn2 Sn1 49.23(6)
C3_1 Ru1 Sn2 Sn1 -1.77(8)
C1_1 Ru1 Sn2 Sn1 7.83(4)
C1_1 Sn1 Sn2 C1_4 -124.05(7)
C1_2 Sn1 Sn2 C1_4 -17.09(7)
C1_3 Sn1 Sn2 C1_4 135.63(7)
C1_1 Sn1 Sn2 C1_5 106.50(7)
C1_2 Sn1 Sn2 C1_5 -146.53(7)
C1_3 Sn1 Sn2 C1_5 6.19(7)
C1_1 Sn1 Sn2 Ru1 -8.18(5)
C1_2 Sn1 Sn2 Ru1 98.79(5)
C1_3 Sn1 Sn2 Ru1 -108.49(5)
C1_5 Sn2 C1_4 C2_4 168.49(11)
Ru1 Sn2 C1_4 C2_4 -60.25(12)
Sn1 Sn2 C1_4 C2_4 37.73(13)
C1_5 Sn2 C1_4 C3_4 47.69(14)
Ru1 Sn2 C1_4 C3_4 178.95(11)
Sn1 Sn2 C1_4 C3_4 -83.07(13)
C1_5 Sn2 C1_4 C4_4 -71.77(12)
Ru1 Sn2 C1_4 C4_4 59.48(12)
Sn1 Sn2 C1_4 C4_4 157.47(9)
C1_4 Sn2 C1_5 C3_5 41.74(14)
Ru1 Sn2 C1_5 C3_5 -89.70(12)
Sn1 Sn2 C1_5 C3_5 176.15(11)
C1_4 Sn2 C1_5 C2_5 162.43(11)
Ru1 Sn2 C1_5 C2_5 30.99(13)
Sn1 Sn2 C1_5 C2_5 -63.16(12)
C1_4 Sn2 C1_5 C4_5 -78.12(12)
Ru1 Sn2 C1_5 C4_5 150.45(10)
Sn1 Sn2 C1_5 C4_5 56.29(12)
